data_8105821
loop_
_publ_author_name
'Wardell, James L.'
'Tiekink, Edward R.T.'

_publ_section_title
;
 Crystal structure of
 2-((2,8-bis(trifluoromethyl)quinolin-4-yl)(hydroxy)methyl)piperidin-1-ium
 trifluoroacetate, [C17H17F6N2O][C2F3O2]
;
_journal_issue 4
_journal_name_full 'Zeitschrift f\"ur Kristallographie - New Crystal Structures'
_journal_page_first 687
_journal_page_last 689
_journal_paper_doi 10.1515/ncrs-2019-0037
_journal_volume 234
_journal_year 2019
_chemical_formula_moiety 'C17 H17 F6 N2 O1, C2 F3 O2'
_chemical_formula_sum 'C19 H17 F9 N2 O3'
_chemical_formula_weight 492.34
_space_group_crystal_system triclinic
_space_group_IT_number 2
_space_group_name_Hall '-P 1'
_space_group_name_H-M_alt 'P -1'
_atom_sites_solution_hydrogens mixed
_audit_creation_method SHELXL-2014/7
_cell_angle_alpha 105.6170(10)
_cell_angle_beta 102.1890(10)
_cell_angle_gamma 106.0750(10)
_cell_formula_units_Z 2
_cell_length_a 7.98730(10)
_cell_length_b 11.0534(2)
_cell_length_c 13.2380(3)
_cell_measurement_reflns_used 116778
_cell_measurement_temperature 120(2)
_cell_measurement_theta_max 27.48
_cell_measurement_theta_min 2.91
_cell_volume 1028.76(3)
_computing_cell_refinement
;
COLLECT [2] & DENZO [3] 
;
_computing_data_collection 'COLLECT [2]'
_computing_data_reduction
;
COLLECT [2] & DENZO [3] 
;
_computing_molecular_graphics
;
ORTEP-3 for Windows [6]
;
_computing_publication_material 'SHELXL2014/7 [5]'
_computing_structure_refinement 'SHELXL2014/7 [5]'
_computing_structure_solution 'SHELXS [4]'
_diffrn_ambient_temperature 120(2)
_diffrn_detector_area_resol_mean 9.091
_diffrn_measured_fraction_theta_full 0.995
_diffrn_measured_fraction_theta_max 0.994
_diffrn_measurement_device_type
;
Bruker-Nonius Roper CCD camera on \k-goniostat
;
_diffrn_measurement_method '\f & \w scans'
_diffrn_radiation_monochromator graphite
_diffrn_radiation_source 'Bruker-Nonius FR591 rotating anode'
_diffrn_radiation_type MoK\a
_diffrn_radiation_wavelength 0.71073
_diffrn_reflns_av_R_equivalents 0.0291
_diffrn_reflns_av_unetI/netI 0.0223
_diffrn_reflns_Laue_measured_fraction_full 0.995
_diffrn_reflns_Laue_measured_fraction_max 0.994
_diffrn_reflns_limit_h_max 10
_diffrn_reflns_limit_h_min -10
_diffrn_reflns_limit_k_max 14
_diffrn_reflns_limit_k_min -14
_diffrn_reflns_limit_l_max 17
_diffrn_reflns_limit_l_min -17
_diffrn_reflns_number 21617
_diffrn_reflns_point_group_measured_fraction_full 0.995
_diffrn_reflns_point_group_measured_fraction_max 0.994
_diffrn_reflns_theta_full 25.242
_diffrn_reflns_theta_max 27.499
_diffrn_reflns_theta_min 3.067
_exptl_absorpt_coefficient_mu 0.161
_exptl_absorpt_correction_T_max 0.7456
_exptl_absorpt_correction_T_min 0.6790
_exptl_absorpt_correction_type multi-scan
_exptl_absorpt_process_details '<i>SADABS</i> [1]'
_exptl_crystal_colour colourless
_exptl_crystal_density_diffrn 1.589
_exptl_crystal_description slab
_exptl_crystal_F_000 500
_exptl_crystal_size_max 0.440
_exptl_crystal_size_mid 0.260
_exptl_crystal_size_min 0.180
_refine_diff_density_max 0.375
_refine_diff_density_min -0.391
_refine_diff_density_rms 0.048
_refine_ls_extinction_coef .
_refine_ls_extinction_method none
_refine_ls_goodness_of_fit_ref 0.999
_refine_ls_hydrogen_treatment mixed
_refine_ls_matrix_type full
_refine_ls_number_parameters 307
_refine_ls_number_reflns 4704
_refine_ls_number_restraints 3
_refine_ls_restrained_S_all 0.998
_refine_ls_R_factor_all 0.0461
_refine_ls_R_factor_gt 0.0403
_refine_ls_shift/su_max 0.000
_refine_ls_shift/su_mean 0.000
_refine_ls_structure_factor_coef Fsqd
_refine_ls_weighting_details 'w=1/[\s^2^(Fo^2^)+(0.0551P)^2^+0.5713P] where P=(Fo^2^+2Fc^2^)/3'
_refine_ls_weighting_scheme calc
_refine_ls_wR_factor_gt 0.1038
_refine_ls_wR_factor_ref 0.1086
_reflns_Friedel_coverage 0.000
_reflns_Friedel_fraction_full .
_reflns_Friedel_fraction_max .
_reflns_number_gt 4151
_reflns_number_total 4704
_reflns_threshold_expression 'I > 2\s(I)'
_cod_data_source_file suppl_ncrs-2019-0037_suppl.cif
_cod_data_source_block shelx
_cod_database_code 8105821
_shelx_shelxl_version_number 2014/7
_shelx_space_group_comment
;
The symmetry employed for this shelxl refinement is uniquely defined
by the following loop, which should always be used as a source of
symmetry information in preference to the above space-group names.
They are only intended as comments.
;
_shelx_estimated_absorpt_t_min 0.932
_shelx_estimated_absorpt_t_max 0.972

loop_
_space_group_symop_operation_xyz
'x, y, z'
'-x, -y, -z'

loop_
_atom_site_label
_atom_site_type_symbol
_atom_site_fract_x
_atom_site_fract_y
_atom_site_fract_z
_atom_site_U_iso_or_equiv
_atom_site_adp_type
_atom_site_occupancy
_atom_site_site_symmetry_order
_atom_site_calc_flag
_atom_site_refinement_flags_posn
_atom_site_refinement_flags_adp
_atom_site_refinement_flags_occupancy
_atom_site_disorder_assembly
_atom_site_disorder_group
F1 F 0.02951(15) 0.37548(13) 0.38214(8) 0.0493(3) Uani 1 1 d . . . . .
F2 F 0.24872(13) 0.52419(9) 0.52189(9) 0.0385(2) Uani 1 1 d . . . . .
F3 F 0.07811(13) 0.35051(10) 0.53895(9) 0.0361(2) Uani 1 1 d . . . . .
F4 F 0.68301(14) 0.41825(10) 0.73814(8) 0.0408(3) Uani 1 1 d . . . . .
F5 F 0.46179(15) 0.24409(12) 0.72416(8) 0.0423(3) Uani 1 1 d . . . . .
F6 F 0.74099(17) 0.25665(13) 0.78058(8) 0.0521(3) Uani 1 1 d . . . . .
O1 O 0.27515(13) 0.17013(11) 0.11193(8) 0.0239(2) Uani 1 1 d D . . . .
H1O H 0.1761(18) 0.1277(18) 0.1191(16) 0.036 Uiso 1 1 d D U . . .
N1 N 0.39162(15) 0.30406(11) 0.52565(9) 0.0181(2) Uani 1 1 d . . . . .
N2 N 0.62889(15) 0.20936(11) 0.08180(9) 0.0185(2) Uani 1 1 d D . . . .
H1N H 0.646(2) 0.1342(12) 0.0828(14) 0.022 Uiso 1 1 d D U . . .
H2N H 0.5280(16) 0.1840(16) 0.0269(11) 0.022 Uiso 1 1 d D U . . .
C1 C 0.28884(17) 0.31996(12) 0.44213(10) 0.0171(2) Uani 1 1 d . . . . .
C2 C 0.29300(17) 0.27831(13) 0.33286(10) 0.0179(2) Uani 1 1 d . . . . .
H2 H 0.2188 0.2974 0.2774 0.021 Uiso 1 1 calc R U . . .
C3 C 0.40643(17) 0.20954(12) 0.30800(10) 0.0161(2) Uani 1 1 d . . . . .
C4 C 0.51298(17) 0.18144(12) 0.39366(10) 0.0158(2) Uani 1 1 d . . . . .
C5 C 0.62722(18) 0.10427(13) 0.37625(11) 0.0196(3) Uani 1 1 d . . . . .
H5 H 0.6313 0.0656 0.3039 0.024 Uiso 1 1 calc R U . . .
C6 C 0.7309(2) 0.08547(14) 0.46279(12) 0.0241(3) Uani 1 1 d . . . . .
H6 H 0.8045 0.0321 0.4498 0.029 Uiso 1 1 calc R U . . .
C7 C 0.7302(2) 0.14432(15) 0.57128(12) 0.0250(3) Uani 1 1 d . . . . .
H7 H 0.8063 0.1329 0.6309 0.030 Uiso 1 1 calc R U . . .
C8 C 0.62047(19) 0.21783(14) 0.59121(11) 0.0217(3) Uani 1 1 d . . . . .
C9 C 0.50491(17) 0.23564(12) 0.50262(10) 0.0168(2) Uani 1 1 d . . . . .
C10 C 0.16075(18) 0.39259(13) 0.47126(11) 0.0204(3) Uani 1 1 d . . . . .
C11 C 0.6245(2) 0.28366(17) 0.70762(12) 0.0311(3) Uani 1 1 d . . . . .
C12 C 0.42225(17) 0.16880(13) 0.19225(10) 0.0175(2) Uani 1 1 d . . . . .
H12 H 0.4292 0.0768 0.1715 0.021 Uiso 1 1 calc R U . . .
C13 C 0.59788(17) 0.26909(12) 0.18944(10) 0.0170(2) Uani 1 1 d . . . . .
H13 H 0.7034 0.2787 0.2510 0.020 Uiso 1 1 calc R U . . .
C14 C 0.7893(2) 0.29819(15) 0.06226(13) 0.0274(3) Uani 1 1 d . . . . .
H14A H 0.7937 0.2554 -0.0127 0.033 Uiso 1 1 calc R U . . .
H14B H 0.9041 0.3092 0.1161 0.033 Uiso 1 1 calc R U . . .
C15 C 0.7754(2) 0.43488(16) 0.07357(14) 0.0326(3) Uani 1 1 d . . . . .
H15A H 0.6672 0.4251 0.0150 0.039 Uiso 1 1 calc R U . . .
H15B H 0.8859 0.4935 0.0648 0.039 Uiso 1 1 calc R U . . .
C16 C 0.7578(2) 0.49892(15) 0.18635(13) 0.0314(3) Uani 1 1 d . . . . .
H16A H 0.7470 0.5876 0.1929 0.038 Uiso 1 1 calc R U . . .
H16B H 0.8686 0.5128 0.2449 0.038 Uiso 1 1 calc R U . . .
C17 C 0.5886(2) 0.40794(13) 0.20090(12) 0.0242(3) Uani 1 1 d . . . . .
H17A H 0.5790 0.4497 0.2746 0.029 Uiso 1 1 calc R U . . .
H17B H 0.4776 0.3988 0.1448 0.029 Uiso 1 1 calc R U . . .
F7 F -0.08877(16) -0.11720(14) 0.25094(9) 0.0527(3) Uani 1 1 d . . . . .
F8 F -0.2559(2) -0.25218(11) 0.08871(10) 0.0584(4) Uani 1 1 d . . . . .
F9 F 0.0247(2) -0.13334(18) 0.11646(14) 0.0802(5) Uani 1 1 d . . . . .
O2 O -0.06241(14) 0.08467(11) 0.13035(10) 0.0345(3) Uani 1 1 d . . . . .
O3 O -0.35082(13) -0.03455(10) 0.10914(8) 0.0235(2) Uani 1 1 d . . . . .
C18 C -0.18437(19) -0.01618(14) 0.12451(10) 0.0213(3) Uani 1 1 d . . . . .
C19 C -0.1253(3) -0.13127(19) 0.14389(14) 0.0367(4) Uani 1 1 d . . . . .

loop_
_atom_site_aniso_label
_atom_site_aniso_U_11
_atom_site_aniso_U_22
_atom_site_aniso_U_33
_atom_site_aniso_U_23
_atom_site_aniso_U_13
_atom_site_aniso_U_12
F1 0.0415(6) 0.0853(8) 0.0255(5) 0.0055(5) 0.0032(4) 0.0478(6)
F2 0.0308(5) 0.0192(4) 0.0652(7) 0.0071(4) 0.0219(5) 0.0106(4)
F3 0.0353(5) 0.0401(5) 0.0504(6) 0.0220(4) 0.0315(5) 0.0200(4)
F4 0.0492(6) 0.0410(5) 0.0242(5) -0.0001(4) 0.0029(4) 0.0214(5)
F5 0.0532(6) 0.0634(7) 0.0309(5) 0.0253(5) 0.0275(5) 0.0318(5)
F6 0.0713(8) 0.0849(9) 0.0213(5) 0.0230(5) 0.0105(5) 0.0574(7)
O1 0.0183(5) 0.0356(6) 0.0146(4) 0.0065(4) 0.0030(4) 0.0086(4)
N1 0.0182(5) 0.0194(5) 0.0175(5) 0.0065(4) 0.0065(4) 0.0071(4)
N2 0.0209(5) 0.0206(5) 0.0160(5) 0.0059(4) 0.0075(4) 0.0094(4)
C1 0.0144(6) 0.0175(6) 0.0181(6) 0.0045(5) 0.0054(5) 0.0051(5)
C2 0.0164(6) 0.0195(6) 0.0169(6) 0.0057(5) 0.0039(5) 0.0065(5)
C3 0.0160(6) 0.0150(5) 0.0151(6) 0.0038(4) 0.0050(4) 0.0036(4)
C4 0.0161(6) 0.0147(5) 0.0171(6) 0.0060(4) 0.0065(5) 0.0048(4)
C5 0.0220(6) 0.0189(6) 0.0217(6) 0.0080(5) 0.0103(5) 0.0091(5)
C6 0.0254(7) 0.0255(7) 0.0301(7) 0.0136(6) 0.0120(6) 0.0156(6)
C7 0.0261(7) 0.0300(7) 0.0250(7) 0.0150(6) 0.0074(6) 0.0143(6)
C8 0.0248(7) 0.0254(7) 0.0185(6) 0.0104(5) 0.0076(5) 0.0110(5)
C9 0.0170(6) 0.0176(6) 0.0175(6) 0.0079(5) 0.0064(5) 0.0060(5)
C10 0.0172(6) 0.0229(6) 0.0192(6) 0.0038(5) 0.0055(5) 0.0076(5)
C11 0.0385(8) 0.0454(9) 0.0197(7) 0.0152(6) 0.0092(6) 0.0263(7)
C12 0.0174(6) 0.0197(6) 0.0145(6) 0.0041(5) 0.0051(5) 0.0069(5)
C13 0.0195(6) 0.0184(6) 0.0134(6) 0.0048(5) 0.0062(5) 0.0068(5)
C14 0.0286(7) 0.0303(7) 0.0289(7) 0.0124(6) 0.0178(6) 0.0103(6)
C15 0.0441(9) 0.0307(8) 0.0327(8) 0.0180(6) 0.0228(7) 0.0129(7)
C16 0.0441(9) 0.0207(7) 0.0326(8) 0.0115(6) 0.0197(7) 0.0083(6)
C17 0.0339(8) 0.0197(6) 0.0235(7) 0.0080(5) 0.0141(6) 0.0118(6)
F7 0.0515(7) 0.0879(9) 0.0374(6) 0.0416(6) 0.0101(5) 0.0357(6)
F8 0.1074(11) 0.0366(6) 0.0463(7) 0.0237(5) 0.0241(7) 0.0386(7)
F9 0.0942(10) 0.1270(13) 0.1200(13) 0.0952(11) 0.0840(10) 0.0999(11)
O2 0.0213(5) 0.0305(6) 0.0435(7) 0.0043(5) 0.0075(5) 0.0072(4)
O3 0.0206(5) 0.0296(5) 0.0207(5) 0.0046(4) 0.0080(4) 0.0123(4)
C18 0.0227(7) 0.0293(7) 0.0141(6) 0.0053(5) 0.0057(5) 0.0145(6)
C19 0.0467(10) 0.0558(11) 0.0355(9) 0.0300(8) 0.0238(8) 0.0376(9)

loop_
_atom_type_symbol
_atom_type_description
_atom_type_scat_dispersion_real
_atom_type_scat_dispersion_imag
_atom_type_scat_source
C C 0.0030 0.0020 'International Tables Vol C Tables 4.2.6.8 and 6.1.1.4'
H H 0.0000 0.0000 'International Tables Vol C Tables 4.2.6.8 and 6.1.1.4'
N N 0.0060 0.0030 'International Tables Vol C Tables 4.2.6.8 and 6.1.1.4'
O O 0.0110 0.0060 'International Tables Vol C Tables 4.2.6.8 and 6.1.1.4'
F F 0.0170 0.0100 'International Tables Vol C Tables 4.2.6.8 and 6.1.1.4'

loop_
_geom_angle_atom_site_label_1
_geom_angle_atom_site_label_2
_geom_angle_atom_site_label_3
_geom_angle
_geom_angle_site_symmetry_1
_geom_angle_site_symmetry_3
C12 O1 H1O 108.8(14) . .
C1 N1 C9 116.78(11) . .
C14 N2 C13 114.46(10) . .
C14 N2 H1N 109.6(11) . .
C13 N2 H1N 106.2(11) . .
C14 N2 H2N 111.2(11) . .
C13 N2 H2N 109.9(11) . .
H1N N2 H2N 104.9(15) . .
N1 C1 C2 125.51(12) . .
N1 C1 C10 114.81(11) . .
C2 C1 C10 119.66(11) . .
C3 C2 C1 118.54(12) . .
C3 C2 H2 120.7 . .
C1 C2 H2 120.7 . .
C2 C3 C4 118.65(11) . .
C2 C3 C12 120.24(11) . .
C4 C3 C12 121.07(11) . .
C5 C4 C3 123.59(11) . .
C5 C4 C9 118.86(11) . .
C3 C4 C9 117.54(11) . .
C6 C5 C4 120.51(12) . .
C6 C5 H5 119.7 . .
C4 C5 H5 119.7 . .
C5 C6 C7 120.79(12) . .
C5 C6 H6 119.6 . .
C7 C6 H6 119.6 . .
C8 C7 C6 120.42(13) . .
C8 C7 H7 119.8 . .
C6 C7 H7 119.8 . .
C7 C8 C9 120.53(12) . .
C7 C8 C11 120.07(12) . .
C9 C8 C11 119.38(12) . .
N1 C9 C8 118.51(11) . .
N1 C9 C4 122.74(11) . .
C8 C9 C4 118.75(11) . .
F3 C10 F2 106.12(11) . .
F3 C10 F1 106.95(12) . .
F2 C10 F1 107.20(12) . .
F3 C10 C1 112.36(11) . .
F2 C10 C1 112.00(11) . .
F1 C10 C1 111.83(11) . .
F5 C11 F4 107.09(13) . .
F5 C11 F6 106.40(13) . .
F4 C11 F6 105.79(13) . .
F5 C11 C8 113.51(13) . .
F4 C11 C8 112.11(12) . .
F6 C11 C8 111.45(12) . .
O1 C12 C3 113.37(10) . .
O1 C12 C13 106.34(10) . .
C3 C12 C13 109.40(10) . .
O1 C12 H12 109.2 . .
C3 C12 H12 109.2 . .
C13 C12 H12 109.2 . .
N2 C13 C17 109.91(10) . .
N2 C13 C12 107.34(10) . .
C17 C13 C12 113.63(11) . .
N2 C13 H13 108.6 . .
C17 C13 H13 108.6 . .
C12 C13 H13 108.6 . .
N2 C14 C15 111.01(12) . .
N2 C14 H14A 109.4 . .
C15 C14 H14A 109.4 . .
N2 C14 H14B 109.4 . .
C15 C14 H14B 109.4 . .
H14A C14 H14B 108.0 . .
C14 C15 C16 110.08(12) . .
C14 C15 H15A 109.6 . .
C16 C15 H15A 109.6 . .
C14 C15 H15B 109.6 . .
C16 C15 H15B 109.6 . .
H15A C15 H15B 108.2 . .
C15 C16 C17 109.83(12) . .
C15 C16 H16A 109.7 . .
C17 C16 H16A 109.7 . .
C15 C16 H16B 109.7 . .
C17 C16 H16B 109.7 . .
H16A C16 H16B 108.2 . .
C13 C17 C16 111.47(12) . .
C13 C17 H17A 109.3 . .
C16 C17 H17A 109.3 . .
C13 C17 H17B 109.3 . .
C16 C17 H17B 109.3 . .
H17A C17 H17B 108.0 . .
O2 C18 O3 127.74(13) . .
O2 C18 C19 116.74(13) . .
O3 C18 C19 115.45(13) . .
F9 C19 F8 107.97(16) . .
F9 C19 F7 107.32(15) . .
F8 C19 F7 106.09(14) . .
F9 C19 C18 112.30(14) . .
F8 C19 C18 112.88(13) . .
F7 C19 C18 109.95(13) . .

loop_
_geom_bond_atom_site_label_1
_geom_bond_atom_site_label_2
_geom_bond_distance
_geom_bond_site_symmetry_2
F1 C10 1.3320(16) .
F2 C10 1.3301(16) .
F3 C10 1.3264(16) .
F4 C11 1.344(2) .
F5 C11 1.336(2) .
F6 C11 1.3478(17) .
O1 C12 1.4148(15) .
O1 H1O 0.840(9) .
N1 C1 1.3147(17) .
N1 C9 1.3620(16) .
N2 C14 1.5009(17) .
N2 C13 1.5037(15) .
N2 H1N 0.881(9) .
N2 H2N 0.880(9) .
C1 C2 1.4056(18) .
C1 C10 1.5149(17) .
C2 C3 1.3710(17) .
C2 H2 0.9500 .
C3 C4 1.4266(17) .
C3 C12 1.5194(17) .
C4 C5 1.4238(17) .
C4 C9 1.4280(17) .
C5 C6 1.3655(19) .
C5 H5 0.9500 .
C6 C7 1.410(2) .
C6 H6 0.9500 .
C7 C8 1.3690(19) .
C7 H7 0.9500 .
C8 C9 1.4262(18) .
C8 C11 1.5057(19) .
C12 C13 1.5430(17) .
C12 H12 1.0000 .
C13 C17 1.5252(18) .
C13 H13 1.0000 .
C14 C15 1.515(2) .
C14 H14A 0.9900 .
C14 H14B 0.9900 .
C15 C16 1.525(2) .
C15 H15A 0.9900 .
C15 H15B 0.9900 .
C16 C17 1.528(2) .
C16 H16A 0.9900 .
C16 H16B 0.9900 .
C17 H17A 0.9900 .
C17 H17B 0.9900 .
F7 C19 1.3413(19) .
F8 C19 1.337(2) .
F9 C19 1.328(2) .
O2 C18 1.2320(18) .
O3 C18 1.2507(17) .
C18 C19 1.537(2) .

loop_
_geom_torsion_atom_site_label_1
_geom_torsion_atom_site_label_2
_geom_torsion_atom_site_label_3
_geom_torsion_atom_site_label_4
_geom_torsion
_geom_torsion_site_symmetry_1
_geom_torsion_site_symmetry_2
_geom_torsion_site_symmetry_3
_geom_torsion_site_symmetry_4
C9 N1 C1 C2 -3.36(19) . . . .
C9 N1 C1 C10 178.07(11) . . . .
N1 C1 C2 C3 3.2(2) . . . .
C10 C1 C2 C3 -178.24(11) . . . .
C1 C2 C3 C4 0.98(18) . . . .
C1 C2 C3 C12 -176.93(11) . . . .
C2 C3 C4 C5 176.25(12) . . . .
C12 C3 C4 C5 -5.86(18) . . . .
C2 C3 C4 C9 -4.50(17) . . . .
C12 C3 C4 C9 173.39(11) . . . .
C3 C4 C5 C6 177.52(12) . . . .
C9 C4 C5 C6 -1.71(19) . . . .
C4 C5 C6 C7 -1.4(2) . . . .
C5 C6 C7 C8 2.2(2) . . . .
C6 C7 C8 C9 0.2(2) . . . .
C6 C7 C8 C11 -178.23(14) . . . .
C1 N1 C9 C8 179.16(11) . . . .
C1 N1 C9 C4 -0.68(18) . . . .
C7 C8 C9 N1 176.89(12) . . . .
C11 C8 C9 N1 -4.66(19) . . . .
C7 C8 C9 C4 -3.3(2) . . . .
C11 C8 C9 C4 175.19(12) . . . .
C5 C4 C9 N1 -176.18(11) . . . .
C3 C4 C9 N1 4.54(18) . . . .
C5 C4 C9 C8 3.98(18) . . . .
C3 C4 C9 C8 -175.31(11) . . . .
N1 C1 C10 F3 -43.48(16) . . . .
C2 C1 C10 F3 137.86(12) . . . .
N1 C1 C10 F2 75.87(15) . . . .
C2 C1 C10 F2 -102.80(14) . . . .
N1 C1 C10 F1 -163.77(12) . . . .
C2 C1 C10 F1 17.57(18) . . . .
C7 C8 C11 F5 -121.48(15) . . . .
C9 C8 C11 F5 60.06(18) . . . .
C7 C8 C11 F4 117.00(15) . . . .
C9 C8 C11 F4 -61.46(18) . . . .
C7 C8 C11 F6 -1.4(2) . . . .
C9 C8 C11 F6 -179.83(13) . . . .
C2 C3 C12 O1 -18.51(17) . . . .
C4 C3 C12 O1 163.63(11) . . . .
C2 C3 C12 C13 99.99(13) . . . .
C4 C3 C12 C13 -77.87(14) . . . .
C14 N2 C13 C17 52.48(15) . . . .
C14 N2 C13 C12 176.51(11) . . . .
O1 C12 C13 N2 -69.08(12) . . . .
C3 C12 C13 N2 168.14(10) . . . .
O1 C12 C13 C17 52.65(13) . . . .
C3 C12 C13 C17 -70.13(14) . . . .
C13 N2 C14 C15 -54.08(16) . . . .
N2 C14 C15 C16 55.97(17) . . . .
C14 C15 C16 C17 -58.60(18) . . . .
N2 C13 C17 C16 -54.15(15) . . . .
C12 C13 C17 C16 -174.44(11) . . . .
C15 C16 C17 C13 58.36(17) . . . .
O2 C18 C19 F9 -27.9(2) . . . .
O3 C18 C19 F9 154.92(16) . . . .
O2 C18 C19 F8 -150.29(13) . . . .
O3 C18 C19 F8 32.58(18) . . . .
O2 C18 C19 F7 91.47(17) . . . .
O3 C18 C19 F7 -85.66(17) . . . .
